data_4334430
loop_
_publ_author_name
'Yan-Qin Wang'
'Qi Yue'
'Yan Qi'
'Kun Wang'
'Qian Sun'
'En-Qing Gao'

_publ_contact_author_address
;
Department of Chemistry,
East China Normal University,
Shanghai 200062, China.
;
_publ_contact_author_email eqgao@chem.ecnu.edu.cn
_publ_contact_author_fax 86-21-62233404
_publ_contact_author_name 'En-Qing Gao'
_publ_contact_author_phone 86-21-62233404
_publ_section_title
;
 Manganese(II), Iron(II), and Mixed-Metal Metal-Organic Frameworks Based
 on Chains with Mixed Carboxylate and Azide Bridges: Magnetic Coupling and
 Slow Relaxation
;
_journal_name_full 'Inorganic Chemistry'
_journal_page_first 4259
_journal_page_last 4268
_journal_paper_doi 10.1021/ic302162c
_journal_volume 52
_journal_year 2013
_chemical_formula_sum 'C8 H8 Mn N4 O5'
_chemical_formula_weight 295.12
_chemical_name_systematic
; 
 ? 
;
_space_group_IT_number 62
_symmetry_cell_setting orthorhombic
_symmetry_space_group_name_Hall '-P 2ac 2n'
_symmetry_space_group_name_H-M 'P n m a'
_atom_sites_solution_hydrogens geom
_atom_sites_solution_primary direct
_atom_sites_solution_secondary difmap
_audit_creation_method SHELXL-97
_cell_angle_alpha 90.00
_cell_angle_beta 90.00
_cell_angle_gamma 90.00
_cell_formula_units_Z 4
_cell_length_a 7.6413(7)
_cell_length_b 7.5660(7)
_cell_length_c 18.1056(16)
_cell_measurement_reflns_used 1183
_cell_measurement_temperature 293(2)
_cell_measurement_theta_max 25.21
_cell_measurement_theta_min 2.20
_cell_volume 1046.76(16)
_computing_cell_refinement 'Bruker SMART'
_computing_data_collection 'Bruker SMART'
_computing_data_reduction 'Bruker SHELXTL'
_computing_molecular_graphics 'Bruker SHELXTL'
_computing_publication_material 'Bruker SHELXTL'
_computing_structure_refinement 'Bruker SHELXTL'
_computing_structure_solution 'Bruker SHELXTL'
_diffrn_ambient_temperature 293(2)
_diffrn_measured_fraction_theta_full 0.994
_diffrn_measured_fraction_theta_max 0.994
_diffrn_measurement_device_type 'CCD area detector'
_diffrn_measurement_method 'phi and omega scans'
_diffrn_radiation_monochromator graphite
_diffrn_radiation_source 'fine-focus sealed tube'
_diffrn_radiation_type MoK\a
_diffrn_radiation_wavelength 0.71073
_diffrn_reflns_av_R_equivalents 0.1399
_diffrn_reflns_av_sigmaI/netI 0.1041
_diffrn_reflns_limit_h_max 9
_diffrn_reflns_limit_h_min -9
_diffrn_reflns_limit_k_max 9
_diffrn_reflns_limit_k_min -8
_diffrn_reflns_limit_l_max 23
_diffrn_reflns_limit_l_min -22
_diffrn_reflns_number 4125
_diffrn_reflns_theta_full 27.02
_diffrn_reflns_theta_max 27.02
_diffrn_reflns_theta_min 2.25
_diffrn_standards_decay_% 2.5
_exptl_absorpt_coefficient_mu 1.283
_exptl_absorpt_correction_T_max 0.9386
_exptl_absorpt_correction_T_min 0.8824
_exptl_absorpt_correction_type multi-scan
_exptl_absorpt_process_details 'SADABS (Bruker, 1999)'
_exptl_crystal_colour yellow
_exptl_crystal_density_diffrn 1.873
_exptl_crystal_description plate
_exptl_crystal_F_000 596
_exptl_crystal_size_max 0.10
_exptl_crystal_size_mid 0.08
_exptl_crystal_size_min 0.05
_refine_diff_density_max 0.632
_refine_diff_density_min -0.729
_refine_diff_density_rms 0.129
_refine_ls_extinction_method none
_refine_ls_goodness_of_fit_ref 1.003
_refine_ls_hydrogen_treatment mixed
_refine_ls_matrix_type full
_refine_ls_number_parameters 102
_refine_ls_number_reflns 1226
_refine_ls_number_restraints 4
_refine_ls_restrained_S_all 1.002
_refine_ls_R_factor_all 0.1075
_refine_ls_R_factor_gt 0.0683
_refine_ls_shift/su_max 0.000
_refine_ls_shift/su_mean 0.000
_refine_ls_structure_factor_coef Fsqd
_refine_ls_weighting_details 'calc w=1/[\s^2^(Fo^2^)+(0.1090P)^2^+0.0000P] where P=(Fo^2^+2Fc^2^)/3'
_refine_ls_weighting_scheme calc
_refine_ls_wR_factor_gt 0.1980
_refine_ls_wR_factor_ref 0.2167
_reflns_number_gt 656
_reflns_number_total 1226
_reflns_threshold_expression >2sigma(I)
_cod_data_source_file ic302162c_si_002.cif
_cod_data_source_block 1
_cod_database_code 4334430

loop_
_symmetry_equiv_pos_as_xyz
'x, y, z'
'-x+1/2, -y, z+1/2'
'-x, y+1/2, -z'
'x+1/2, -y+1/2, -z+1/2'
'-x, -y, -z'
'x-1/2, y, -z-1/2'
'x, -y-1/2, z'
'-x-1/2, y-1/2, z-1/2'

loop_
_atom_site_label
_atom_site_type_symbol
_atom_site_fract_x
_atom_site_fract_y
_atom_site_fract_z
_atom_site_U_iso_or_equiv
_atom_site_adp_type
_atom_site_occupancy
_atom_site_symmetry_multiplicity
_atom_site_calc_flag
_atom_site_refinement_flags
Mn1 Mn 0.5000 0.0000 0.5000 0.0219(4) Uani 1 2 d S
C1 C 0.5508(12) 0.2500 0.6385(5) 0.040(2) Uani 1 2 d S
C2 C 0.5258(10) 0.2500 0.7206(6) 0.038(2) Uani 1 2 d S
C3 C 0.5130(9) 0.0895(11) 0.7579(4) 0.058(2) Uani 1 1 d .
H3A H 0.5185 -0.0163 0.7319 0.069 Uiso 1 1 calc R
C4 C 0.4927(9) 0.0879(11) 0.8315(4) 0.052(2) Uani 1 1 d .
H4A H 0.4821 -0.0176 0.8575 0.063 Uiso 1 1 calc RD
C5 C 0.4775(10) 0.2500 0.9490(6) 0.045(3) Uani 1 2 d S
H5A H 0.4165 0.3567 0.9661 0.054 Uiso 1 1 d R
C6 C 0.6695(12) 0.2500 0.9800(5) 0.038(2) Uani 1 2 d S
N1 N 0.5826(10) 0.2500 0.4518(4) 0.0377(18) Uani 1 2 d S
N2 N 0.6674(11) 0.2500 0.3970(5) 0.047(2) Uani 1 2 d S
N3 N 0.7479(13) 0.2500 0.3455(6) 0.070(3) Uani 1 2 d S
N4 N 0.4883(8) 0.2500 0.8672(4) 0.0360(18) Uani 1 2 d S
O1 O 0.5615(7) 0.0973(6) 0.6090(2) 0.0578(14) Uani 1 1 d .
O2 O 0.7394(5) 0.0954(6) 0.9869(3) 0.0558(15) Uani 1 1 d .
O3 O 0.2574(13) -0.2500 0.8418(7) 0.123(4) Uani 1 2 d SD
H3WA H 0.232(7) -0.2500 0.7960(10) 0.184 Uiso 1 2 d SD
H3WB H 0.164(2) -0.2500 0.867(2) 0.184 Uiso 1 2 d SD

loop_
_atom_site_aniso_label
_atom_site_aniso_U_11
_atom_site_aniso_U_22
_atom_site_aniso_U_33
_atom_site_aniso_U_23
_atom_site_aniso_U_13
_atom_site_aniso_U_12
Mn1 0.0266(7) 0.0144(7) 0.0249(7) -0.0002(5) 0.0036(5) 0.0000(5)
C1 0.035(5) 0.039(6) 0.045(6) 0.000 -0.002(4) 0.000
C2 0.018(5) 0.044(6) 0.051(6) 0.000 -0.004(4) 0.000
C3 0.084(6) 0.038(5) 0.052(5) -0.007(4) -0.005(4) 0.013(4)
C4 0.077(6) 0.030(4) 0.050(5) 0.003(4) -0.010(3) 0.004(4)
C5 0.026(5) 0.052(7) 0.055(7) 0.000 -0.008(4) 0.000
C6 0.025(4) 0.056(7) 0.033(5) 0.000 0.004(4) 0.000
N1 0.052(5) 0.017(4) 0.043(5) 0.000 0.007(4) 0.000
N2 0.057(6) 0.028(5) 0.056(6) 0.000 0.019(5) 0.000
N3 0.085(8) 0.066(7) 0.060(6) 0.000 0.028(6) 0.000
N4 0.035(4) 0.038(5) 0.035(4) 0.000 -0.011(3) 0.000
O1 0.102(4) 0.035(3) 0.036(3) -0.011(2) -0.005(3) -0.009(3)
O2 0.033(3) 0.040(3) 0.095(4) -0.001(3) -0.013(2) 0.002(2)
O3 0.112(9) 0.133(10) 0.124(9) 0.000 0.007(7) 0.000

loop_
_atom_type_symbol
_atom_type_description
_atom_type_scat_dispersion_real
_atom_type_scat_dispersion_imag
_atom_type_scat_source
C C 0.0033 0.0016 'International Tables Vol C Tables 4.2.6.8 and 6.1.1.4'
H H 0.0000 0.0000 'International Tables Vol C Tables 4.2.6.8 and 6.1.1.4'
N N 0.0061 0.0033 'International Tables Vol C Tables 4.2.6.8 and 6.1.1.4'
O O 0.0106 0.0060 'International Tables Vol C Tables 4.2.6.8 and 6.1.1.4'
Mn Mn 0.3368 0.7283 'International Tables Vol C Tables 4.2.6.8 and 6.1.1.4'

loop_
_geom_angle_atom_site_label_1
_geom_angle_atom_site_label_2
_geom_angle_atom_site_label_3
_geom_angle
_geom_angle_site_symmetry_1
_geom_angle_site_symmetry_3
O2 Mn1 O2 180.000(1) 2_654 6_557
O2 Mn1 O1 89.2(2) 2_654 5_656
O2 Mn1 O1 90.8(2) 6_557 5_656
O2 Mn1 O1 90.8(2) 2_654 .
O2 Mn1 O1 89.2(2) 6_557 .
O1 Mn1 O1 180.000(1) 5_656 .
O2 Mn1 N1 88.8(2) 2_654 .
O2 Mn1 N1 91.2(2) 6_557 .
O1 Mn1 N1 89.6(2) 5_656 .
O1 Mn1 N1 90.4(2) . .
O2 Mn1 N1 91.2(2) 2_654 5_656
O2 Mn1 N1 88.8(2) 6_557 5_656
O1 Mn1 N1 90.4(2) 5_656 5_656
O1 Mn1 N1 89.6(2) . 5_656
N1 Mn1 N1 180.000(1) . 5_656
O1 C1 O1 129.9(9) . 7_565
O1 C1 C2 115.1(5) . .
O1 C1 C2 115.1(5) 7_565 .
C3 C2 C3 121.2(10) 7_565 .
C3 C2 C1 119.4(5) 7_565 .
C3 C2 C1 119.4(5) . .
C4 C3 C2 119.9(8) . .
C4 C3 H3A 120.0 . .
C2 C3 H3A 120.0 . .
C3 C4 N4 117.3(8) . .
C3 C4 H4A 121.4 . .
N4 C4 H4A 121.4 . .
N4 C5 C6 107.8(7) . .
N4 C5 H5A 109.9 . .
C6 C5 H5A 109.3 . .
O2 C6 O2 129.8(8) 7_565 .
O2 C6 C5 114.9(4) 7_565 .
O2 C6 C5 114.9(4) . .
N2 N1 Mn1 119.61(18) . 3_656
N2 N1 Mn1 119.61(18) . .
Mn1 N1 Mn1 120.7(4) 3_656 .
N3 N2 N1 179.7(12) . .
C4 N4 C4 124.3(9) . 7_565
C4 N4 C5 117.9(4) . .
C4 N4 C5 117.9(4) 7_565 .
C1 O1 Mn1 132.7(5) . .
C6 O2 Mn1 134.7(5) . 2_655
H3WA O3 H3WB 109.2(18) . .

loop_
_geom_bond_atom_site_label_1
_geom_bond_atom_site_label_2
_geom_bond_distance
_geom_bond_site_symmetry_2
Mn1 O2 2.132(4) 2_654
Mn1 O2 2.132(4) 6_557
Mn1 O1 2.158(4) 5_656
Mn1 O1 2.158(4) .
Mn1 N1 2.176(4) .
Mn1 N1 2.176(4) 5_656
C1 O1 1.276(6) .
C1 O1 1.276(6) 7_565
C1 C2 1.498(14) .
C2 C3 1.393(10) 7_565
C2 C3 1.393(10) .
C3 C4 1.341(10) .
C3 H3A 0.9300 .
C4 N4 1.387(8) .
C4 H4A 0.9300 .
C5 N4 1.482(12) .
C5 C6 1.570(12) .
C5 H5A 0.9821 .
C6 O2 1.292(6) 7_565
C6 O2 1.292(6) .
N1 N2 1.186(10) .
N1 Mn1 2.176(4) 3_656
N2 N3 1.117(11) .
N4 C4 1.387(8) 7_565
O2 Mn1 2.132(4) 2_655
O3 H3WA 0.852(10) .
O3 H3WB 0.845(10) .
